data_1506156
loop_
_publ_author_name
'Ye, Long-Wu'
'Sun, Xiu-Li'
'Zhu, Chun-Yin'
'Tang, Yong'

_publ_section_title
;
 Unexpected tandem ylide annulation reaction for controllable synthesis of
 2H-chromenes and 4H-chromenes.
;
_journal_issue 17
_journal_name_full 'Organic letters'
_journal_page_first 3853
_journal_page_last 3856
_journal_paper_doi 10.1021/ol0615174
_journal_volume 8
_journal_year 2006
_chemical_formula_sum 'C16 H14 O3'
_chemical_formula_weight 254.27
_chemical_name_systematic
; 
 ? 
;
_space_group_IT_number 14
_symmetry_cell_setting monoclinic
_symmetry_space_group_name_Hall '-P 2ybc'
_symmetry_space_group_name_H-M 'P 1 21/c 1'
_atom_sites_solution_hydrogens geom
_atom_sites_solution_primary direct
_atom_sites_solution_secondary difmap
_audit_creation_method SHELXL-97
_cell_angle_alpha 90.00
_cell_angle_beta 95.487(2)
_cell_angle_gamma 90.00
_cell_formula_units_Z 4
_cell_length_a 13.4544(13)
_cell_length_b 6.9898(7)
_cell_length_c 13.6325(13)
_cell_measurement_reflns_used 2640
_cell_measurement_temperature 293(2)
_cell_measurement_theta_max 56.014
_cell_measurement_theta_min 5.828
_cell_volume 1276.2(2)
_computing_cell_refinement 'Bruker SMART'
_computing_data_collection 'Bruker SMART'
_computing_data_reduction 'Bruker SHELXTL'
_computing_molecular_graphics 'Bruker SHELXTL'
_computing_publication_material 'Bruker SHELXTL'
_computing_structure_refinement 'SHELXL-97 (Sheldrick, 1997)'
_computing_structure_solution 'SHELXS-97 (Sheldrick, 1990)'
_diffrn_ambient_temperature 293(2)
_diffrn_measured_fraction_theta_full 0.993
_diffrn_measured_fraction_theta_max 0.993
_diffrn_measurement_device_type 'CCD area detector'
_diffrn_measurement_method 'phi and omega scans'
_diffrn_radiation_monochromator graphite
_diffrn_radiation_source 'fine-focus sealed tube'
_diffrn_radiation_type MoK\a
_diffrn_radiation_wavelength 0.71073
_diffrn_reflns_av_R_equivalents 0.1296
_diffrn_reflns_av_sigmaI/netI 0.0880
_diffrn_reflns_limit_h_max 17
_diffrn_reflns_limit_h_min -16
_diffrn_reflns_limit_k_max 8
_diffrn_reflns_limit_k_min -8
_diffrn_reflns_limit_l_max 17
_diffrn_reflns_limit_l_min -13
_diffrn_reflns_number 7186
_diffrn_reflns_theta_full 27.00
_diffrn_reflns_theta_max 27.00
_diffrn_reflns_theta_min 3.00
_exptl_absorpt_coefficient_mu 0.091
_exptl_absorpt_correction_T_max 1.00000
_exptl_absorpt_correction_T_min 0.57757
_exptl_absorpt_correction_type empirical
_exptl_crystal_colour colorless
_exptl_crystal_density_diffrn 1.323
_exptl_crystal_density_method 'not measured'
_exptl_crystal_F_000 536
_exptl_crystal_size_max 0.520
_exptl_crystal_size_mid 0.500
_exptl_crystal_size_min 0.480
_refine_diff_density_max 0.202
_refine_diff_density_min -0.304
_refine_diff_density_rms 0.052
_refine_ls_extinction_coef 0.044(5)
_refine_ls_extinction_expression Fc^*^=kFc[1+0.001xFc^2^\l^3^/sin(2\q)]^-1/4^
_refine_ls_extinction_method SHELXL
_refine_ls_goodness_of_fit_ref 0.999
_refine_ls_hydrogen_treatment mixed
_refine_ls_matrix_type full
_refine_ls_number_parameters 229
_refine_ls_number_reflns 2758
_refine_ls_number_restraints 1
_refine_ls_restrained_S_all 0.999
_refine_ls_R_factor_all 0.0670
_refine_ls_R_factor_gt 0.0542
_refine_ls_shift/su_max 0.001
_refine_ls_shift/su_mean 0.000
_refine_ls_structure_factor_coef Fsqd
_refine_ls_weighting_details 'calc w=1/[\s^2^(Fo^2^)+(0.0727P)^2^+0.0000P] where P=(Fo^2^+2Fc^2^)/3'
_refine_ls_weighting_scheme calc
_refine_ls_wR_factor_gt 0.1479
_refine_ls_wR_factor_ref 0.1580
_reflns_number_gt 2045
_reflns_number_total 2758
_reflns_threshold_expression >2sigma(I)
_cod_data_source_file ol0615174rom20060621_083004.cif
_cod_data_source_block cd25490
_cod_depositor_comments
;
The following automatic conversions were performed:

'_symmetry_cell_setting' value 'Monoclinic' changed to 'monoclinic'
according to /home/saulius/struct/CIF-dictionaries/cif_core.dic
dictionary named 'cif_core.dic' version 2.4.1 from 2010-06-29.

Automatic conversion script
Id: cif_fix_values 1715 2011-07-08 13:25:40Z adriana 
;
_cod_original_sg_symbol_H-M P2(1)/c
_cod_database_code 1506156

loop_
_symmetry_equiv_pos_as_xyz
'x, y, z'
'-x, y+1/2, -z+1/2'
'-x, -y, -z'
'x, -y-1/2, z-1/2'

loop_
_atom_site_label
_atom_site_type_symbol
_atom_site_fract_x
_atom_site_fract_y
_atom_site_fract_z
_atom_site_U_iso_or_equiv
_atom_site_adp_type
_atom_site_occupancy
_atom_site_symmetry_multiplicity
_atom_site_calc_flag
_atom_site_refinement_flags
O1 O 1.01112(6) 0.06267(14) 0.66459(7) 0.0475(3) Uani 1 1 d .
O2 O 1.20824(7) 0.08104(16) 0.68223(8) 0.0621(4) Uani 1 1 d .
O3 O 1.21435(7) 0.08411(13) 0.84624(7) 0.0485(3) Uani 1 1 d .
C1 C 1.05722(10) 0.07244(18) 0.75877(10) 0.0403(4) Uani 1 1 d .
C2 C 1.01045(10) 0.0774(2) 0.83891(10) 0.0441(4) Uani 1 1 d .
C3 C 0.89929(10) 0.0739(2) 0.83691(11) 0.0462(4) Uani 1 1 d D
C4 C 0.85190(10) 0.07846(17) 0.73276(10) 0.0372(3) Uani 1 1 d .
C5 C 0.90781(10) 0.07072(18) 0.65455(10) 0.0385(3) Uani 1 1 d .
C6 C 0.86549(11) 0.0688(2) 0.55651(10) 0.0454(4) Uani 1 1 d .
C7 C 0.76529(10) 0.07992(19) 0.53644(10) 0.0450(4) Uani 1 1 d .
C8 C 0.70275(10) 0.09219(17) 0.61356(11) 0.0405(4) Uani 1 1 d .
C9 C 0.74585(10) 0.08977(17) 0.71202(10) 0.0386(3) Uani 1 1 d .
C10 C 0.68173(11) 0.0980(2) 0.78807(12) 0.0516(4) Uani 1 1 d .
C11 C 0.58058(12) 0.1073(3) 0.76636(13) 0.0623(5) Uani 1 1 d .
C12 C 0.53833(11) 0.1104(2) 0.66939(14) 0.0599(5) Uani 1 1 d .
C13 C 0.59754(10) 0.1037(2) 0.59496(12) 0.0497(4) Uani 1 1 d .
C14 C 1.16759(10) 0.07909(18) 0.75659(10) 0.0424(4) Uani 1 1 d .
C15 C 1.32208(10) 0.0967(2) 0.85292(11) 0.0455(4) Uani 1 1 d .
C16 C 1.35745(13) 0.0988(3) 0.95978(13) 0.0570(4) Uani 1 1 d .
H2 H 1.0496(12) 0.0840(19) 0.9005(13) 0.058(5) Uiso 1 1 d .
H6 H 0.9088(12) 0.0573(19) 0.5085(12) 0.056(4) Uiso 1 1 d .
H7 H 0.7379(12) 0.0771(19) 0.4720(13) 0.057(5) Uiso 1 1 d .
H10 H 0.7082(11) 0.0900(18) 0.8560(12) 0.053(4) Uiso 1 1 d .
H11 H 0.5404(14) 0.112(2) 0.8175(15) 0.077(5) Uiso 1 1 d .
H12 H 0.4659(14) 0.119(2) 0.6551(12) 0.069(5) Uiso 1 1 d .
H13 H 0.5672(14) 0.104(2) 0.5322(16) 0.075(6) Uiso 1 1 d .
H3A H 0.8797(11) -0.043(2) 0.8723(11) 0.050(4) Uiso 1 1 d .
H3B H 0.8788(11) 0.1867(19) 0.8740(10) 0.060(4) Uiso 1 1 d D
H15A H 1.3381(10) 0.2179(19) 0.8211(10) 0.044(3) Uiso 1 1 d .
H15B H 1.3444(11) -0.011(2) 0.8206(10) 0.047(4) Uiso 1 1 d .
H16A H 1.3248(13) 0.199(3) 0.9944(13) 0.080(5) Uiso 1 1 d .
H16B H 1.3395(13) -0.018(3) 0.9857(13) 0.071(5) Uiso 1 1 d .
H16C H 1.4276(17) 0.110(2) 0.9722(15) 0.084(6) Uiso 1 1 d .

loop_
_atom_site_aniso_label
_atom_site_aniso_U_11
_atom_site_aniso_U_22
_atom_site_aniso_U_33
_atom_site_aniso_U_23
_atom_site_aniso_U_13
_atom_site_aniso_U_12
O1 0.0325(5) 0.0762(7) 0.0345(5) -0.0032(4) 0.0071(4) 0.0041(4)
O2 0.0433(6) 0.1011(10) 0.0435(6) -0.0038(5) 0.0121(5) 0.0042(5)
O3 0.0342(5) 0.0698(7) 0.0415(6) -0.0001(4) 0.0041(4) 0.0007(4)
C1 0.0382(7) 0.0456(8) 0.0374(7) -0.0013(5) 0.0045(6) 0.0017(5)
C2 0.0402(7) 0.0569(9) 0.0351(7) -0.0031(6) 0.0027(5) -0.0004(6)
C3 0.0410(7) 0.0648(10) 0.0337(7) -0.0052(6) 0.0092(5) -0.0023(6)
C4 0.0366(7) 0.0406(7) 0.0354(7) -0.0020(5) 0.0080(5) -0.0019(5)
C5 0.0341(6) 0.0451(8) 0.0372(7) -0.0006(5) 0.0072(5) 0.0004(5)
C6 0.0447(8) 0.0609(9) 0.0320(7) 0.0002(6) 0.0103(6) 0.0037(6)
C7 0.0447(8) 0.0561(9) 0.0337(7) 0.0008(6) 0.0014(6) 0.0005(6)
C8 0.0375(7) 0.0398(8) 0.0444(8) -0.0011(5) 0.0045(6) -0.0018(5)
C9 0.0373(7) 0.0390(7) 0.0408(7) -0.0017(5) 0.0097(5) -0.0032(5)
C10 0.0431(8) 0.0684(11) 0.0450(8) -0.0039(7) 0.0133(6) -0.0054(6)
C11 0.0406(8) 0.0856(13) 0.0639(10) -0.0044(8) 0.0221(7) -0.0050(8)
C12 0.0332(7) 0.0719(11) 0.0754(11) -0.0011(8) 0.0084(7) -0.0040(7)
C13 0.0397(7) 0.0552(9) 0.0532(9) -0.0004(7) -0.0006(6) -0.0029(6)
C14 0.0390(7) 0.0476(8) 0.0413(8) -0.0019(5) 0.0074(6) 0.0035(5)
C15 0.0338(7) 0.0498(9) 0.0529(9) 0.0018(7) 0.0045(6) 0.0017(6)
C16 0.0503(9) 0.0642(11) 0.0547(10) 0.0017(8) -0.0044(7) 0.0014(8)

loop_
_atom_type_symbol
_atom_type_description
_atom_type_scat_dispersion_real
_atom_type_scat_dispersion_imag
_atom_type_scat_source
C C 0.0033 0.0016 'International Tables Vol C Tables 4.2.6.8 and 6.1.1.4'
H H 0.0000 0.0000 'International Tables Vol C Tables 4.2.6.8 and 6.1.1.4'
O O 0.0106 0.0060 'International Tables Vol C Tables 4.2.6.8 and 6.1.1.4'

loop_
_geom_angle_atom_site_label_1
_geom_angle_atom_site_label_2
_geom_angle_atom_site_label_3
_geom_angle
C1 O1 C5 116.73(10)
C14 O3 C15 116.47(10)
C2 C1 O1 124.75(12)
C2 C1 C14 125.06(13)
O1 C1 C14 110.19(11)
C1 C2 C3 122.92(13)
C1 C2 H2 117.9(10)
C3 C2 H2 119.2(10)
C2 C3 C4 110.57(11)
C2 C3 H3A 108.3(9)
C4 C3 H3A 111.5(9)
C2 C3 H3B 107.8(9)
C4 C3 H3B 110.6(8)
H3A C3 H3B 107.9(13)
C5 C4 C9 117.53(12)
C5 C4 C3 121.53(11)
C9 C4 C3 120.94(11)
C4 C5 O1 123.23(12)
C4 C5 C6 122.80(12)
O1 C5 C6 113.97(11)
C7 C6 C5 119.91(13)
C7 C6 H6 123.2(10)
C5 C6 H6 116.8(10)
C6 C7 C8 120.46(13)
C6 C7 H7 119.5(10)
C8 C7 H7 120.0(10)
C9 C8 C7 119.23(12)
C9 C8 C13 118.94(13)
C7 C8 C13 121.82(13)
C8 C9 C10 118.28(12)
C8 C9 C4 120.03(12)
C10 C9 C4 121.69(13)
C11 C10 C9 120.59(15)
C11 C10 H10 118.7(9)
C9 C10 H10 120.6(9)
C10 C11 C12 121.04(15)
C10 C11 H11 118.8(11)
C12 C11 H11 120.2(11)
C13 C12 C11 119.87(13)
C13 C12 H12 120.1(10)
C11 C12 H12 120.1(10)
C12 C13 C8 121.28(15)
C12 C13 H13 117.5(12)
C8 C13 H13 121.2(12)
O2 C14 O3 124.59(12)
O2 C14 C1 123.68(13)
O3 C14 C1 111.73(11)
O3 C15 C16 106.67(12)
O3 C15 H15A 106.6(8)
C16 C15 H15A 111.1(8)
O3 C15 H15B 106.7(9)
C16 C15 H15B 112.5(9)
H15A C15 H15B 112.9(13)
C15 C16 H16A 111.4(10)
C15 C16 H16B 107.0(11)
H16A C16 H16B 107.5(17)
C15 C16 H16C 113.3(13)
H16A C16 H16C 110.1(16)
H16B C16 H16C 107.1(16)

loop_
_geom_bond_atom_site_label_1
_geom_bond_atom_site_label_2
_geom_bond_distance
O1 C1 1.3731(16)
O1 C5 1.3847(16)
O2 C14 1.1971(17)
O3 C14 1.3205(16)
O3 C15 1.4462(16)
C1 C2 1.3124(19)
C1 C14 1.4888(19)
C2 C3 1.4933(19)
C2 H2 0.948(17)
C3 C4 1.5001(19)
C3 H3A 0.999(15)
C3 H3B 0.989(13)
C4 C5 1.3635(18)
C4 C9 1.4299(19)
C5 C6 1.4019(19)
C6 C7 1.352(2)
C6 H6 0.921(16)
C7 C8 1.4106(18)
C7 H7 0.920(17)
C8 C9 1.410(2)
C8 C13 1.4163(19)
C9 C10 1.4119(19)
C10 C11 1.366(2)
C10 H10 0.962(16)
C11 C12 1.388(2)
C11 H11 0.92(2)
C12 C13 1.349(2)
C12 H12 0.978(18)
C13 H13 0.91(2)
C15 C16 1.489(2)
C15 H15A 0.985(14)
C15 H15B 0.935(15)
C16 H16A 0.970(18)
C16 H16B 0.93(2)
C16 H16C 0.95(2)

loop_
_geom_torsion_atom_site_label_1
_geom_torsion_atom_site_label_2
_geom_torsion_atom_site_label_3
_geom_torsion_atom_site_label_4
_geom_torsion
C5 O1 C1 C2 4.21(18)
C5 O1 C1 C14 -175.09(10)
O1 C1 C2 C3 -0.4(2)
C14 C1 C2 C3 178.83(12)
C1 C2 C3 C4 -4.0(2)
C2 C3 C4 C5 4.84(18)
C2 C3 C4 C9 -175.59(11)
C9 C4 C5 O1 178.91(11)
C3 C4 C5 O1 -1.52(19)
C9 C4 C5 C6 -1.59(18)
C3 C4 C5 C6 177.98(13)
C1 O1 C5 C4 -3.18(17)
C1 O1 C5 C6 177.28(10)
C4 C5 C6 C7 1.8(2)
O1 C5 C6 C7 -178.66(12)
C5 C6 C7 C8 -0.5(2)
C6 C7 C8 C9 -0.95(19)
C6 C7 C8 C13 -179.87(13)
C7 C8 C9 C10 -178.64(11)
C13 C8 C9 C10 0.31(19)
C7 C8 C9 C4 1.11(18)
C13 C8 C9 C4 -179.93(11)
C5 C4 C9 C8 0.13(17)
C3 C4 C9 C8 -179.45(11)
C5 C4 C9 C10 179.88(12)
C3 C4 C9 C10 0.30(19)
C8 C9 C10 C11 0.3(2)
C4 C9 C10 C11 -179.49(14)
C9 C10 C11 C12 -0.5(3)
C10 C11 C12 C13 0.2(3)
C11 C12 C13 C8 0.4(2)
C9 C8 C13 C12 -0.6(2)
C7 C8 C13 C12 178.29(13)
C15 O3 C14 O2 1.30(19)
C15 O3 C14 C1 -178.18(10)
C2 C1 C14 O2 -177.32(14)
O1 C1 C14 O2 1.97(17)
C2 C1 C14 O3 2.16(18)
O1 C1 C14 O3 -178.55(10)
C14 O3 C15 C16 -179.58(12)

loop_
_cod_related_entry_id
_cod_related_entry_code
_cod_related_entry_database
1 21151981 ChemSpider
